data_2312552
loop_
_publ_author_name
'Li, Jia Wei'
'Niu, Mengyuan'
'Feng, Wei'
'Dong, Wenke'
'Liu, Yanjie'
'Yang, Jingjing'
'Wang, Chunjie'
'Zhang, Hui'
'Song, Wei Wu'

_publ_section_title
;
 Synthesis, structure and red-light emission of a manganese halide
 directed by a methyldiphenylphosphine oxide complex.
;
_journal_coeditor_code QF3064
_journal_issue 8
_journal_name_full 'Acta crystallographica. Section C, Structural chemistry'
_journal_paper_doi 10.1107/S2053229624006405
_journal_volume 80
_journal_year 2024
_chemical_formula_iupac '[Mn (C13 H13 O1 P1)4 (H2 O1)2] [Mn Cl4]'
_chemical_formula_moiety 'C52 H56 Mn O6 P4 2+, Cl4 Mn 2-'
_chemical_formula_sum 'C52 H56 Cl4 Mn2 O6 P4'
_chemical_formula_weight 1152.52
_chemical_name_systematic
;
Diaquatetrakis(methyldiphenylphosphine oxide)manganese(II)
tetrachloridomanganate(II)
;
_space_group_crystal_system tetragonal
_space_group_IT_number 88
_space_group_name_Hall '-I 4ad'
_space_group_name_H-M_alt 'I 41/a :2'
_atom_sites_solution_hydrogens mixed
_atom_sites_solution_primary dual
_audit_creation_method
;
Olex2 1.5
(compiled 2023.03.06 svn.rbb2c1857 for OlexSys, GUI svn.r6748)
;
_cell_angle_alpha 90
_cell_angle_beta 90
_cell_angle_gamma 90
_cell_formula_units_Z 4
_cell_length_a 21.0944(3)
_cell_length_b 21.0944(3)
_cell_length_c 12.0785(2)
_cell_measurement_reflns_used 5007
_cell_measurement_temperature 100.00(10)
_cell_measurement_theta_max 55.9240
_cell_measurement_theta_min 3.6570
_cell_volume 5374.61(14)
_computing_cell_refinement
;
CrysAlisPRO (Rigaku OD, 2023)
;
_computing_data_collection
;
CrysAlisPRO (Rigaku OD, 2023)
;
_computing_data_reduction
;
CrysAlisPRO (Rigaku OD, 2023)
;
_computing_molecular_graphics
;
OLEX2 (Dolomanov <i>et al.</i>, 2009)
;
_computing_publication_material
;
OLEX2 (Dolomanov <i>et al.</i>, 2009)
;
_computing_structure_refinement
;
SHELXL2014 (Sheldrick, 2015<i>b</i>)
;
_computing_structure_solution
;
SHELXT2014 (Sheldrick, 2015<i>a</i>)
;
_diffrn_ambient_temperature 100.00(10)
_diffrn_detector 'Hybrid Pixel Array Detector'
_diffrn_detector_area_resol_mean 10.0000
_diffrn_measured_fraction_theta_full 0.998
_diffrn_measured_fraction_theta_max 0.988
_diffrn_measurement_device 'four-circle diffractometer'
_diffrn_measurement_device_type 'Rigaku XtaLAB Synergy Custom system with a HyPix detector'
_diffrn_measurement_method '\w scans'
_diffrn_radiation_monochromator mirror
_diffrn_radiation_probe x-ray
_diffrn_radiation_type GaK\a
_diffrn_radiation_wavelength 1.34135
_diffrn_reflns_av_R_equivalents 0.0318
_diffrn_reflns_av_unetI/netI 0.0355
_diffrn_reflns_limit_h_max 24
_diffrn_reflns_limit_h_min -15
_diffrn_reflns_limit_k_max 25
_diffrn_reflns_limit_k_min -26
_diffrn_reflns_limit_l_max 14
_diffrn_reflns_limit_l_min -7
_diffrn_reflns_number 7472
_diffrn_reflns_theta_full 53.543
_diffrn_reflns_theta_max 55.954
_diffrn_reflns_theta_min 3.666
_diffrn_source 'micro-focus metaljet'
_exptl_absorpt_coefficient_mu 4.842
_exptl_absorpt_correction_T_max 1.00000
_exptl_absorpt_correction_T_min 0.67268
_exptl_absorpt_correction_type multi-scan
_exptl_absorpt_process_details
;
(CrysAlis PRO; Rigaku OD, 2023)
;
_exptl_crystal_colour colourless
_exptl_crystal_density_diffrn 1.424
_exptl_crystal_description block
_exptl_crystal_F_000 2376
_exptl_crystal_size_max 0.15
_exptl_crystal_size_mid 0.12
_exptl_crystal_size_min 0.08
_refine_diff_density_max 0.389
_refine_diff_density_min -0.410
_refine_ls_extinction_method none
_refine_ls_goodness_of_fit_ref 1.051
_refine_ls_hydrogen_treatment constr
_refine_ls_matrix_type full
_refine_ls_number_parameters 158
_refine_ls_number_reflns 2619
_refine_ls_number_restraints 1
_refine_ls_restrained_S_all 1.051
_refine_ls_R_factor_all 0.0357
_refine_ls_R_factor_gt 0.0308
_refine_ls_shift/su_max 0.001
_refine_ls_shift/su_mean 0.000
_refine_ls_structure_factor_coef Fsqd
_refine_ls_weighting_details 'w=1/[\s^2^(Fo^2^)+(0.0433P)^2^+4.6502P] where P=(Fo^2^+2Fc^2^)/3'
_refine_ls_weighting_scheme calc
_refine_ls_wR_factor_gt 0.0810
_refine_ls_wR_factor_ref 0.0834
_reflns_number_gt 2311
_reflns_number_total 2619
_reflns_threshold_expression 'I > 2\s(I)'
_cod_data_source_file qf3064sup1.cif
_cod_data_source_block I
_cod_original_cell_volume 5374.62(18)
_cod_original_sg_symbol_H-M 'I 41/a'
_cod_database_code 2312552
_shelx_space_group_comment
;
The symmetry employed for this shelxl refinement is uniquely defined
by the following loop, which should always be used as a source of
symmetry information in preference to the above space-group names.
They are only intended as comments.
;
_shelx_estimated_absorpt_t_min 0.530
_shelx_estimated_absorpt_t_max 0.698
_shelxl_version_number 201.4

loop_
_space_group_symop_operation_xyz
'x, y, z'
'-x+1/2, -y, z+1/2'
'-y+3/4, x+1/4, z+1/4'
'y+3/4, -x+3/4, z+3/4'
'x+1/2, y+1/2, z+1/2'
'-x+1, -y+1/2, z+1'
'-y+5/4, x+3/4, z+3/4'
'y+5/4, -x+5/4, z+5/4'
'-x, -y, -z'
'x-1/2, y, -z-1/2'
'y-3/4, -x-1/4, -z-1/4'
'-y-3/4, x-3/4, -z-3/4'
'-x+1/2, -y+1/2, -z+1/2'
'x, y+1/2, -z'
'y-1/4, -x+1/4, -z+1/4'
'-y-1/4, x-1/4, -z-1/4'

loop_
_atom_site_type_symbol
_atom_site_label
_atom_site_fract_x
_atom_site_fract_y
_atom_site_fract_z
_atom_site_U_iso_or_equiv
_atom_site_adp_type
_atom_site_calc_flag
_atom_site_occupancy
_atom_site_disorder_assembly
_atom_site_disorder_group
Mn Mn1 1.0000 0.7500 -0.1250 0.01375(15) Uani d 1 . .
Cl Cl1 0.97709(2) 0.66074(2) -0.01258(4) 0.02123(14) Uani d 1 . .
Mn Mn2 1.0000 0.7500 0.3750 0.01049(14) Uani d 1 . .
P P1 0.87598(2) 0.64948(2) 0.32708(4) 0.01330(13) Uani d 1 . .
O O1 0.94307(6) 0.66565(6) 0.35768(10) 0.0152(3) Uani d 1 . .
O O2 1.0000 0.7500 0.19301(15) 0.0214(4) Uani d 1 . .
H H2A 1.0137 0.7807 0.1513 0.032 Uiso d 0.5 . .
H H2B 1.0048 0.7161 0.1528 0.032 Uiso d 0.5 . .
C C1 0.82315(9) 0.65755(8) 0.44271(15) 0.0149(4) Uani d 1 . .
C C2 0.75770(10) 0.66511(9) 0.43074(17) 0.0204(4) Uani d 1 . .
H H2 0.7395 0.6669 0.3589 0.025 Uiso calc 1 . .
C C3 0.71928(10) 0.67008(10) 0.52348(17) 0.0223(4) Uani d 1 . .
H H3 0.6748 0.6750 0.5152 0.027 Uiso calc 1 . .
C C4 0.74589(10) 0.66784(10) 0.62839(16) 0.0221(5) Uani d 1 . .
H H4 0.7196 0.6719 0.6918 0.027 Uiso calc 1 . .
C C5 0.81060(10) 0.65974(10) 0.64114(16) 0.0214(4) Uani d 1 . .
H H5 0.8285 0.6576 0.7132 0.026 Uiso calc 1 . .
C C6 0.84932(9) 0.65476(9) 0.54862(16) 0.0186(4) Uani d 1 . .
H H6 0.8937 0.6494 0.5575 0.022 Uiso calc 1 . .
C C7 0.87123(9) 0.56818(9) 0.28307(14) 0.0144(4) Uani d 1 . .
C C8 0.92077(9) 0.54419(9) 0.21885(15) 0.0176(4) Uani d 1 . .
H H8 0.9557 0.5705 0.2002 0.021 Uiso calc 1 . .
C C9 0.91883(9) 0.48181(9) 0.18227(16) 0.0192(4) Uani d 1 . .
H H9 0.9526 0.4655 0.1386 0.023 Uiso calc 1 . .
C C10 0.86775(10) 0.44320(9) 0.20923(16) 0.0202(4) Uani d 1 . .
H H10 0.8666 0.4005 0.1842 0.024 Uiso calc 1 . .
C C11 0.81839(10) 0.46693(10) 0.27270(16) 0.0210(4) Uani d 1 . .
H H11 0.7834 0.4405 0.2909 0.025 Uiso calc 1 . .
C C12 0.82000(10) 0.52918(9) 0.30968(15) 0.0186(4) Uani d 1 . .
H H12 0.7861 0.5453 0.3532 0.022 Uiso calc 1 . .
C C13 0.84538(10) 0.69750(9) 0.21683(15) 0.0190(4) Uani d 1 . .
H H13A 0.8442 0.7419 0.2404 0.028 Uiso calc 1 . .
H H13B 0.8024 0.6835 0.1981 0.028 Uiso calc 1 . .
H H13C 0.8728 0.6933 0.1517 0.028 Uiso calc 1 . .

loop_
_atom_site_aniso_label
_atom_site_aniso_U_11
_atom_site_aniso_U_22
_atom_site_aniso_U_33
_atom_site_aniso_U_12
_atom_site_aniso_U_13
_atom_site_aniso_U_23
Mn1 0.0161(2) 0.0161(2) 0.0091(3) 0.000 0.000 0.000
Cl1 0.0304(3) 0.0183(2) 0.0150(2) -0.00579(19) -0.00100(19) 0.00150(17)
Mn2 0.01206(19) 0.01206(19) 0.0073(3) 0.000 0.000 0.000
P1 0.0147(2) 0.0139(2) 0.0112(2) -0.00171(17) 0.00010(17) -0.00011(17)
O1 0.0145(7) 0.0163(7) 0.0148(6) -0.0026(5) -0.0004(5) -0.0003(5)
O2 0.0363(12) 0.0187(10) 0.0093(9) -0.0092(9) 0.000 0.000
C1 0.0162(9) 0.0121(9) 0.0165(9) -0.0031(7) 0.0018(7) -0.0002(7)
C2 0.0207(10) 0.0212(10) 0.0194(10) -0.0019(8) -0.0016(8) -0.0012(8)
C3 0.0168(10) 0.0218(10) 0.0282(11) -0.0030(8) 0.0039(8) -0.0021(8)
C4 0.0247(11) 0.0199(10) 0.0217(11) -0.0026(9) 0.0104(8) -0.0001(8)
C5 0.0273(11) 0.0221(11) 0.0147(10) -0.0017(9) 0.0019(8) 0.0018(8)
C6 0.0184(10) 0.0196(10) 0.0177(10) 0.0006(8) 0.0014(8) 0.0005(8)
C7 0.0164(9) 0.0165(9) 0.0103(8) -0.0007(7) -0.0031(7) 0.0003(7)
C8 0.0171(10) 0.0203(10) 0.0154(9) -0.0034(8) -0.0021(7) -0.0008(7)
C9 0.0190(10) 0.0223(10) 0.0164(9) 0.0037(8) -0.0041(8) -0.0040(8)
C10 0.0284(11) 0.0162(10) 0.0161(10) 0.0007(8) -0.0062(8) -0.0008(8)
C11 0.0263(11) 0.0196(10) 0.0171(10) -0.0076(8) -0.0004(8) 0.0015(8)
C12 0.0223(10) 0.0198(10) 0.0139(9) -0.0014(8) 0.0028(8) -0.0006(8)
C13 0.0231(10) 0.0179(10) 0.0159(9) -0.0014(8) -0.0024(8) 0.0019(8)

loop_
_atom_type_symbol
_atom_type_description
_atom_type_scat_dispersion_real
_atom_type_scat_dispersion_imag
_atom_type_scat_source
C C 0.0137 0.0067 'International Tables Vol C Tables 4.2.6.8 and 6.1.1.4'
H H 0.0000 0.0000 'International Tables Vol C Tables 4.2.6.8 and 6.1.1.4'
Cl Cl 0.3281 0.5435 'International Tables Vol C Tables 4.2.6.8 and 6.1.1.4'
Mn Mn -0.0162 2.2332 'International Tables Vol C Tables 4.2.6.8 and 6.1.1.4'
O O 0.0389 0.0241 'International Tables Vol C Tables 4.2.6.8 and 6.1.1.4'
P P 0.2543 0.3332 'International Tables Vol C Tables 4.2.6.8 and 6.1.1.4'

loop_
_geom_angle_atom_site_label_1
_geom_angle_atom_site_label_2
_geom_angle_atom_site_label_3
_geom_angle_site_symmetry_1
_geom_angle_site_symmetry_3
_geom_angle
_geom_angle_publ_flag
Cl1 Mn1 Cl1 . 6_664 110.13(2) ?
Cl1 Mn1 Cl1 . 11_675 109.144(11) ?
Cl1 Mn1 Cl1 6_664 11_675 109.143(11) ?
Cl1 Mn1 Cl1 . 16_755 109.144(11) ?
Cl1 Mn1 Cl1 6_664 16_755 109.143(11) ?
Cl1 Mn1 Cl1 11_675 16_755 110.13(2) ?
O1 Mn2 O1 . 6_664 168.87(7) ?
O1 Mn2 O1 16_756 11_676 168.87(7) ?
O1 Mn2 O1 6_664 16_756 90.539(7) ?
O1 Mn2 O1 . 16_756 90.539(6) ?
O1 Mn2 O1 6_664 11_676 90.539(7) ?
O1 Mn2 O1 . 11_676 90.539(7) ?
O1 Mn2 O2 . . 84.43(3) ?
O1 Mn2 O2 6_664 . 84.43(3) ?
O1 Mn2 O2 11_676 11_676 84.43(3) ?
O1 Mn2 O2 11_676 . 95.57(3) ?
O1 Mn2 O2 6_664 11_676 95.57(3) ?
O1 Mn2 O2 16_756 . 95.57(3) ?
O1 Mn2 O2 16_756 11_676 84.43(3) ?
O1 Mn2 O2 . 11_676 95.57(3) ?
O2 Mn2 O2 . 11_676 180.0 ?
O1 P1 C1 . . 111.84(8) ?
O1 P1 C7 . . 109.99(8) ?
O1 P1 C13 . . 113.18(9) ?
C1 P1 C7 . . 106.61(8) ?
C13 P1 C1 . . 107.50(9) ?
C13 P1 C7 . . 107.40(9) ?
P1 O1 Mn2 . . 137.38(8) ?
Mn2 O2 H2A . . 125.4 ?
Mn2 O2 H2B . . 123.9 ?
H2A O2 H2B . . 104.5 ?
C2 C1 P1 . . 122.94(15) ?
C6 C1 P1 . . 117.64(15) ?
C6 C1 C2 . . 119.40(18) ?
C1 C2 H2 . . 119.9 ?
C3 C2 C1 . . 120.16(19) ?
C3 C2 H2 . . 119.9 ?
C2 C3 H3 . . 120.0 ?
C2 C3 C4 . . 119.94(19) ?
C4 C3 H3 . . 120.0 ?
C3 C4 H4 . . 119.8 ?
C5 C4 C3 . . 120.33(18) ?
C5 C4 H4 . . 119.8 ?
C4 C5 H5 . . 120.0 ?
C4 C5 C6 . . 120.00(19) ?
C6 C5 H5 . . 120.0 ?
C1 C6 H6 . . 119.9 ?
C5 C6 C1 . . 120.16(19) ?
C5 C6 H6 . . 119.9 ?
C8 C7 P1 . . 117.92(14) ?
C12 C7 P1 . . 122.50(15) ?
C12 C7 C8 . . 119.58(17) ?
C7 C8 H8 . . 120.1 ?
C9 C8 C7 . . 119.88(18) ?
C9 C8 H8 . . 120.1 ?
C8 C9 H9 . . 119.9 ?
C8 C9 C10 . . 120.25(18) ?
C10 C9 H9 . . 119.9 ?
C9 C10 H10 . . 120.0 ?
C11 C10 C9 . . 120.02(18) ?
C11 C10 H10 . . 120.0 ?
C10 C11 H11 . . 120.0 ?
C10 C11 C12 . . 120.09(19) ?
C12 C11 H11 . . 120.0 ?
C7 C12 H12 . . 119.9 ?
C11 C12 C7 . . 120.19(18) ?
C11 C12 H12 . . 119.9 ?
P1 C13 H13A . . 109.5 ?
P1 C13 H13B . . 109.5 ?
P1 C13 H13C . . 109.5 ?
H13A C13 H13B . . 109.5 ?
H13A C13 H13C . . 109.5 ?
H13B C13 H13C . . 109.5 ?

loop_
_geom_bond_atom_site_label_1
_geom_bond_atom_site_label_2
_geom_bond_site_symmetry_2
_geom_bond_distance
_geom_bond_publ_flag
Mn1 Cl1 . 2.3712(4) ?
Mn1 Cl1 6_664 2.3712(4) ?
Mn1 Cl1 11_675 2.3712(4) ?
Mn1 Cl1 16_755 2.3712(4) ?
Mn2 O1 6_664 2.1568(13) ?
Mn2 O1 11_676 2.1568(13) ?
Mn2 O1 16_756 2.1568(13) ?
Mn2 O1 . 2.1568(13) ?
Mn2 O2 . 2.1982(18) ?
Mn2 O2 11_676 2.1982(18) ?
P1 O1 . 1.5019(14) ?
P1 C1 . 1.7950(19) ?
P1 C7 . 1.7981(19) ?
P1 C13 . 1.7934(19) ?
O2 H2A . 0.8702 ?
O2 H2B . 0.8698 ?
C1 C2 . 1.397(3) ?
C1 C6 . 1.394(3) ?
C2 H2 . 0.9500 ?
C2 C3 . 1.387(3) ?
C3 H3 . 0.9500 ?
C3 C4 . 1.387(3) ?
C4 H4 . 0.9500 ?
C4 C5 . 1.384(3) ?
C5 H5 . 0.9500 ?
C5 C6 . 1.388(3) ?
C6 H6 . 0.9500 ?
C7 C8 . 1.396(3) ?
C7 C12 . 1.396(3) ?
C8 H8 . 0.9500 ?
C8 C9 . 1.389(3) ?
C9 H9 . 0.9500 ?
C9 C10 . 1.390(3) ?
C10 H10 . 0.9500 ?
C10 C11 . 1.387(3) ?
C11 H11 . 0.9500 ?
C11 C12 . 1.387(3) ?
C12 H12 . 0.9500 ?
C13 H13A . 0.9800 ?
C13 H13B . 0.9800 ?
C13 H13C . 0.9800 ?

loop_
_geom_torsion_atom_site_label_1
_geom_torsion_atom_site_label_2
_geom_torsion_atom_site_label_3
_geom_torsion_atom_site_label_4
_geom_torsion_site_symmetry_1
_geom_torsion_site_symmetry_2
_geom_torsion_site_symmetry_3
_geom_torsion_site_symmetry_4
_geom_torsion
_geom_torsion_publ_flag
P1 C1 C2 C3 . . . . 178.97(15) ?
P1 C1 C6 C5 . . . . -179.01(15) ?
P1 C7 C8 C9 . . . . -179.48(14) ?
P1 C7 C12 C11 . . . . 179.37(15) ?
O1 P1 C1 C2 . . . . 159.20(15) ?
O1 P1 C1 C6 . . . . -22.10(17) ?
O1 P1 C7 C8 . . . . -38.91(16) ?
O1 P1 C7 C12 . . . . 141.83(15) ?
C1 P1 O1 Mn2 . . . . -82.52(13) ?
C1 P1 C7 C8 . . . . -160.35(14) ?
C1 P1 C7 C12 . . . . 20.38(18) ?
C1 C2 C3 C4 . . . . 0.3(3) ?
C2 C1 C6 C5 . . . . -0.3(3) ?
C2 C3 C4 C5 . . . . -0.9(3) ?
C3 C4 C5 C6 . . . . 0.9(3) ?
C4 C5 C6 C1 . . . . -0.4(3) ?
C6 C1 C2 C3 . . . . 0.3(3) ?
C7 P1 O1 Mn2 . . . . 159.22(10) ?
C7 P1 C1 C2 . . . . -80.54(17) ?
C7 P1 C1 C6 . . . . 98.16(16) ?
C7 C8 C9 C10 . . . . 0.1(3) ?
C8 C7 C12 C11 . . . . 0.1(3) ?
C8 C9 C10 C11 . . . . 0.1(3) ?
C9 C10 C11 C12 . . . . -0.2(3) ?
C10 C11 C12 C7 . . . . 0.1(3) ?
C12 C7 C8 C9 . . . . -0.2(3) ?
C13 P1 O1 Mn2 . . . . 39.08(14) ?
C13 P1 C1 C2 . . . . 34.38(18) ?
C13 P1 C1 C6 . . . . -146.92(15) ?
C13 P1 C7 C8 . . . . 84.67(16) ?
C13 P1 C7 C12 . . . . -94.60(17) ?

_cod_database_fobs_code 2312552
